data_4304029
loop_
_publ_author_name
'Atasi Mukherjee'
'Francesc Lloret'
'Rabindranath Mukherjee'

_publ_contact_author
; Rabindranath Mukherjee
  Department of Chemistry
  Indian Institute of Technology
  Kanpur 208016
  INDIA
;
_publ_contact_author_email RNM@IITK.AC.IN
_publ_contact_author_fax '+91 (512) 2597437'
_publ_contact_author_phone '+91 (512) 2597437'
_publ_section_title
;
Synthesis and Properties of Diphenoxo-Bridged CoII, NiII, CuII, and
ZnII Complexes of a New Tripodal Ligand: Generation and Properties of
MII-Coordinated Phenoxyl Radical Species
;
_journal_name_full 'Inorganic Chemistry'
_journal_page_first 4471
_journal_page_last 4480
_journal_paper_doi 10.1021/ic701283b
_journal_volume 47
_journal_year 2008
_chemical_formula_moiety 'C58 H72 Cu2 N4 O4'
_chemical_formula_sum 'C58 H72 Cu2 N4 O4'
_chemical_formula_weight 1016.28
_chemical_name_systematic
;
 ?
;
_space_group_IT_number 41
_symmetry_cell_setting orthorhombic
_symmetry_space_group_name_Hall 'A 2 -2ab'
_symmetry_space_group_name_H-M 'A e a 2'
_atom_sites_solution_hydrogens geom
_atom_sites_solution_primary direct
_atom_sites_solution_secondary difmap
_audit_creation_method SHELXL-97
_cell_angle_alpha 90.000(5)
_cell_angle_beta 90.000(5)
_cell_angle_gamma 90.000(5)
_cell_formula_units_Z 4
_cell_length_a 13.677(5)
_cell_length_b 34.017(5)
_cell_length_c 10.880(5)
_cell_measurement_temperature 100(2)
_cell_measurement_theta_max 28.3
_cell_measurement_theta_min 2.4
_cell_volume 5062(3)
_computing_cell_refinement 'Bruker SMART'
_computing_data_collection 'Bruker SMART APEX'
_computing_data_reduction 'Bruker SAINT PLUS'
_computing_molecular_graphics 'Ortep-3 for Windows (Frrugia, 1997)'
_computing_publication_material 'WinGX publication routines (Frrugia, 1999)'
_computing_structure_refinement 'SHELXL-97 (Sheldrick, 1997)'
_computing_structure_solution 'SHELXS-97 (Sheldrick, 1997)'
_diffrn_ambient_temperature 100(2)
_diffrn_measured_fraction_theta_full 0.998
_diffrn_measured_fraction_theta_max 0.998
_diffrn_measurement_device_type 'CCD area detector'
_diffrn_measurement_method 'phi and omega scans'
_diffrn_radiation_monochromator graphite
_diffrn_radiation_source 'fine-focus sealed tube'
_diffrn_radiation_type MoK\a
_diffrn_radiation_wavelength 0.71069
_diffrn_reflns_av_R_equivalents 0.0591
_diffrn_reflns_av_sigmaI/netI 0.0688
_diffrn_reflns_limit_h_max 18
_diffrn_reflns_limit_h_min -18
_diffrn_reflns_limit_k_max 42
_diffrn_reflns_limit_k_min -45
_diffrn_reflns_limit_l_max 9
_diffrn_reflns_limit_l_min -14
_diffrn_reflns_number 16544
_diffrn_reflns_theta_full 28.31
_diffrn_reflns_theta_max 28.31
_diffrn_reflns_theta_min 2.39
_exptl_absorpt_coefficient_mu 0.891
_exptl_absorpt_correction_T_max 0.9161
_exptl_absorpt_correction_T_min 0.8419
_exptl_absorpt_correction_type none
_exptl_absorpt_process_details SADABS
_exptl_crystal_colour brown
_exptl_crystal_density_diffrn 1.334
_exptl_crystal_density_method 'not measured'
_exptl_crystal_description block
_exptl_crystal_F_000 2152
_exptl_crystal_size_max 0.20
_exptl_crystal_size_mid 0.20
_exptl_crystal_size_min 0.10
_refine_diff_density_max 0.811
_refine_diff_density_min -0.773
_refine_diff_density_rms 0.123
_refine_ls_abs_structure_details 'Flack H D (1983), Acta Cryst. A39, 876-881'
_refine_ls_abs_structure_Flack 0.00
_refine_ls_extinction_method none
_refine_ls_goodness_of_fit_ref 1.041
_refine_ls_hydrogen_treatment constr
_refine_ls_matrix_type full
_refine_ls_number_parameters 297
_refine_ls_number_reflns 5332
_refine_ls_number_restraints 1
_refine_ls_restrained_S_all 1.041
_refine_ls_R_factor_all 0.0692
_refine_ls_R_factor_gt 0.0510
_refine_ls_shift/su_max 0.000
_refine_ls_shift/su_mean 0.000
_refine_ls_structure_factor_coef Fsqd
_refine_ls_weighting_details 'calc w=1/[\s^2^(Fo^2^)+(0.0688P)^2^+21.5719P] where P=(Fo^2^+2Fc^2^)/3'
_refine_ls_weighting_scheme calc
_refine_ls_wR_factor_gt 0.1173
_refine_ls_wR_factor_ref 0.1513
_reflns_number_gt 4470
_reflns_number_total 5332
_reflns_threshold_expression >2sigma(I)
_cod_data_source_file ic701283b-file004_4.cif
_cod_data_source_block 1auga
_cod_depositor_comments
;
The following automatic conversions were performed:
'_symmetry_cell_setting' value 'Orthorhombic' changed to 'orthorhombic'
according to '/home/saulius/struct/CIF-dictionaries/cif_core.dic'
dictionary named 'cif_core.dic' version 2.4.1 from 2010-06-29.

Automatic conversion script
Id: cif_fix_enum 1527 2010-12-29 10:47:43Z saulius 

2021-10-24
Space group name changed to comply with IUCR recomendations
                 miguel
;
_cod_original_sg_symbol_H-M 'A b a 2'
_cod_database_code 4304029

loop_
_symmetry_equiv_pos_as_xyz
'x, y, z'
'-x, -y, z'
'-x+1/2, y+1/2, z'
'x+1/2, -y+1/2, z'
'x, y+1/2, z+1/2'
'-x, -y+1/2, z+1/2'
'-x+1/2, y+1, z+1/2'
'x+1/2, -y+1, z+1/2'

loop_
_atom_site_label
_atom_site_type_symbol
_atom_site_fract_x
_atom_site_fract_y
_atom_site_fract_z
_atom_site_U_iso_or_equiv
_atom_site_adp_type
_atom_site_occupancy
_atom_site_symmetry_multiplicity
_atom_site_calc_flag
_atom_site_refinement_flags
_atom_site_disorder_assembly
_atom_site_disorder_group
Cu1 Cu 0.97472(3) 0.043700(14) 0.00263(7) 0.01207(14) Uani 1 1 d . . .
O1 O 0.9149(2) -0.00738(9) 0.0397(3) 0.0135(7) Uani 1 1 d . . .
O2 O 1.0612(2) 0.08169(9) -0.0631(3) 0.0134(7) Uani 1 1 d . . .
N1 N 0.8524(3) 0.06638(11) -0.0799(4) 0.0123(8) Uani 1 1 d . . .
N2 N 0.9392(3) 0.07466(11) 0.1793(4) 0.0123(8) Uani 1 1 d . . .
C1 C 0.8192(3) -0.01312(14) 0.0645(5) 0.0143(10) Uani 1 1 d . . .
C2 C 0.7884(3) -0.03887(15) 0.1522(5) 0.0172(10) Uani 1 1 d . . .
H2 H 0.8355 -0.0538 0.1963 0.021 Uiso 1 1 calc R . .
C3 C 0.6895(4) -0.04391(14) 0.1789(5) 0.0169(10) Uiso 1 1 d . . .
H3 H 0.6695 -0.0618 0.2411 0.020 Uiso 1 1 calc R . .
C4 C 0.6212(3) -0.02260(15) 0.1137(5) 0.0197(11) Uani 1 1 d . . .
H4 H 0.5535 -0.0258 0.1306 0.024 Uiso 1 1 calc R . .
C5 C 0.6511(3) 0.00342(14) 0.0240(5) 0.0174(11) Uani 1 1 d . . .
H5 H 0.6032 0.0181 -0.0197 0.021 Uiso 1 1 calc R . .
C6 C 0.7496(3) 0.00876(13) -0.0043(6) 0.0174(9) Uani 1 1 d . . .
C7 C 0.7837(3) 0.03321(15) -0.1104(5) 0.0164(10) Uani 1 1 d . . .
H7A H 0.7255 0.0444 -0.1517 0.020 Uiso 1 1 calc R . .
H7B H 0.8166 0.0157 -0.1701 0.020 Uiso 1 1 calc R . .
C8 C 0.8858(4) 0.08234(15) -0.2009(5) 0.0161(10) Uani 1 1 d . . .
H8A H 0.8274 0.0897 -0.2494 0.019 Uiso 1 1 calc R . .
H8B H 0.9198 0.0611 -0.2460 0.019 Uiso 1 1 calc R . .
C9 C 0.9533(4) 0.11753(16) -0.1949(5) 0.0180(11) Uani 1 1 d . . .
C10 C 0.9301(4) 0.15129(15) -0.2578(5) 0.0178(10) Uani 1 1 d . . .
H10 H 0.8711 0.1522 -0.3039 0.021 Uiso 1 1 calc R . .
C11 C 0.9905(4) 0.18435(15) -0.2557(5) 0.0189(11) Uani 1 1 d . . .
C12 C 0.9599(4) 0.22256(16) -0.3208(5) 0.0230(11) Uani 1 1 d . . .
C13 C 0.9351(5) 0.21537(17) -0.4551(6) 0.0300(13) Uani 1 1 d . . .
H13A H 0.9156 0.2402 -0.4936 0.045 Uiso 1 1 calc R . .
H13B H 0.8811 0.1965 -0.4607 0.045 Uiso 1 1 calc R . .
H13C H 0.9925 0.2048 -0.4976 0.045 Uiso 1 1 calc R . .
C14 C 0.8694(5) 0.23863(19) -0.2545(6) 0.0363(16) Uani 1 1 d . . .
H14A H 0.8852 0.2433 -0.1679 0.054 Uiso 1 1 calc R . .
H14B H 0.8161 0.2195 -0.2602 0.054 Uiso 1 1 calc R . .
H14C H 0.8491 0.2634 -0.2931 0.054 Uiso 1 1 calc R . .
C15 C 1.0409(5) 0.25412(18) -0.3171(7) 0.0371(15) Uani 1 1 d . . .
H15A H 1.0587 0.2595 -0.2315 0.056 Uiso 1 1 calc R . .
H15B H 1.0170 0.2783 -0.3558 0.056 Uiso 1 1 calc R . .
H15C H 1.0985 0.2446 -0.3617 0.056 Uiso 1 1 calc R . .
C16 C 1.0770(4) 0.18104(15) -0.1880(5) 0.0186(10) Uani 1 1 d . . .
H16 H 1.1206 0.2028 -0.1874 0.022 Uiso 1 1 calc R . .
C17 C 1.1031(3) 0.14752(14) -0.1210(5) 0.0151(10) Uani 1 1 d . . .
C18 C 1.1940(4) 0.14729(15) -0.0376(5) 0.0173(10) Uani 1 1 d . . .
C19 C 1.2544(4) 0.18553(14) -0.0486(5) 0.0228(11) Uani 1 1 d . . .
H19A H 1.3111 0.1841 0.0063 0.034 Uiso 1 1 calc R . .
H19B H 1.2135 0.2080 -0.0254 0.034 Uiso 1 1 calc R . .
H19C H 1.2767 0.1887 -0.1335 0.034 Uiso 1 1 calc R . .
C20 C 1.1604(4) 0.14427(15) 0.0972(5) 0.0192(11) Uani 1 1 d . . .
H20A H 1.2177 0.1443 0.1513 0.029 Uiso 1 1 calc R . .
H20B H 1.1237 0.1198 0.1089 0.029 Uiso 1 1 calc R . .
H20C H 1.1185 0.1667 0.1172 0.029 Uiso 1 1 calc R . .
C21 C 1.2636(4) 0.11351(15) -0.0677(5) 0.0182(10) Uani 1 1 d . . .
H21A H 1.3203 0.1146 -0.0126 0.027 Uiso 1 1 calc R . .
H21B H 1.2856 0.1158 -0.1531 0.027 Uiso 1 1 calc R . .
H21C H 1.2296 0.0884 -0.0565 0.027 Uiso 1 1 calc R . .
C22 C 1.0405(3) 0.11444(16) -0.1258(5) 0.0176(10) Uani 1 1 d . . .
C23 C 0.7968(3) 0.09572(13) -0.0080(6) 0.0161(9) Uani 1 1 d . . .
H23A H 0.7537 0.0813 0.0496 0.019 Uiso 1 1 calc R . .
H23B H 0.7540 0.1103 -0.0655 0.019 Uiso 1 1 calc R . .
C24 C 0.8557(4) 0.12596(15) 0.0667(5) 0.0192(11) Uani 1 1 d . . .
H24A H 0.9066 0.1372 0.0124 0.023 Uiso 1 1 calc R . .
H24B H 0.8111 0.1477 0.0898 0.023 Uiso 1 1 calc R . .
C25 C 0.9041(3) 0.11152(15) 0.1804(5) 0.0155(10) Uani 1 1 d . . .
C26 C 0.9133(4) 0.13496(15) 0.2858(5) 0.0193(11) Uani 1 1 d . . .
H26 H 0.8862 0.1607 0.2867 0.023 Uiso 1 1 calc R . .
C27 C 0.9615(4) 0.12092(17) 0.3879(6) 0.0253(12) Uani 1 1 d . . .
H27 H 0.9700 0.1370 0.4584 0.030 Uiso 1 1 calc R . .
C28 C 0.9971(4) 0.08309(16) 0.3858(5) 0.0194(11) Uani 1 1 d . . .
H28 H 1.0303 0.0725 0.4551 0.023 Uiso 1 1 calc R . .
C29 C 0.9838(3) 0.06058(15) 0.2805(5) 0.0163(10) Uiso 1 1 d . . .
H29 H 1.0070 0.0343 0.2799 0.020 Uiso 1 1 calc R . .

loop_
_atom_site_aniso_label
_atom_site_aniso_U_11
_atom_site_aniso_U_22
_atom_site_aniso_U_33
_atom_site_aniso_U_23
_atom_site_aniso_U_13
_atom_site_aniso_U_12
Cu1 0.0100(2) 0.0109(2) 0.0153(3) 0.0006(3) -0.0004(3) 0.00013(19)
O1 0.0090(13) 0.0079(14) 0.023(2) 0.0003(13) 0.0010(12) -0.0021(12)
O2 0.0159(15) 0.0023(13) 0.022(2) 0.0058(13) -0.0025(14) 0.0013(12)
N1 0.0128(17) 0.0135(18) 0.011(2) 0.0037(16) 0.0019(16) 0.0018(15)
N2 0.0129(17) 0.0046(17) 0.019(2) 0.0013(16) 0.0005(17) 0.0038(15)
C1 0.012(2) 0.015(2) 0.015(3) -0.0087(19) 0.0027(18) -0.0014(17)
C2 0.011(2) 0.018(2) 0.023(3) 0.001(2) 0.000(2) 0.0000(18)
C4 0.010(2) 0.022(3) 0.027(3) -0.004(2) 0.003(2) 0.0032(19)
C5 0.0132(19) 0.024(2) 0.015(3) -0.001(2) -0.010(2) 0.0038(17)
C6 0.0139(18) 0.020(2) 0.018(2) -0.006(3) -0.001(2) -0.0004(17)
C7 0.010(2) 0.021(2) 0.018(3) -0.004(2) -0.0022(19) -0.0023(18)
C8 0.013(2) 0.022(3) 0.013(3) 0.002(2) -0.0022(19) 0.0025(19)
C9 0.015(2) 0.022(3) 0.017(3) -0.002(2) 0.006(2) 0.002(2)
C10 0.022(2) 0.022(3) 0.010(2) 0.000(2) 0.000(2) 0.009(2)
C11 0.023(2) 0.020(3) 0.014(3) -0.002(2) 0.004(2) 0.009(2)
C12 0.033(3) 0.021(3) 0.015(3) 0.004(2) -0.001(2) 0.009(2)
C13 0.044(3) 0.021(3) 0.025(3) 0.005(2) -0.002(3) 0.004(2)
C14 0.050(4) 0.030(3) 0.029(3) 0.004(3) 0.007(3) 0.026(3)
C15 0.055(4) 0.023(3) 0.034(4) 0.010(3) -0.008(3) 0.004(3)
C16 0.023(2) 0.019(2) 0.014(3) 0.002(2) 0.002(2) 0.003(2)
C17 0.016(2) 0.012(2) 0.017(3) -0.0013(19) 0.004(2) 0.0004(18)
C18 0.016(2) 0.017(2) 0.019(3) 0.0041(19) -0.0010(19) -0.0010(19)
C19 0.023(2) 0.016(2) 0.029(3) 0.002(2) 0.000(2) -0.004(2)
C20 0.022(3) 0.015(2) 0.020(3) -0.005(2) 0.001(2) -0.003(2)
C21 0.015(2) 0.020(2) 0.020(3) 0.003(2) 0.001(2) -0.0021(19)
C22 0.013(2) 0.026(3) 0.014(3) -0.002(2) 0.0019(19) 0.001(2)
C23 0.0120(17) 0.018(2) 0.018(3) -0.002(2) 0.000(2) 0.0076(16)
C24 0.023(2) 0.016(2) 0.019(3) -0.003(2) 0.004(2) 0.001(2)
C25 0.011(2) 0.020(3) 0.016(3) -0.002(2) 0.0053(19) -0.0024(19)
C26 0.022(3) 0.016(2) 0.020(3) -0.003(2) 0.008(2) -0.002(2)
C27 0.025(3) 0.028(3) 0.023(3) -0.009(2) -0.001(2) -0.005(2)
C28 0.018(2) 0.025(3) 0.015(3) -0.003(2) 0.002(2) -0.003(2)

loop_
_atom_type_symbol
_atom_type_description
_atom_type_scat_dispersion_real
_atom_type_scat_dispersion_imag
_atom_type_scat_source
C C 0.0033 0.0016 'International Tables Vol C Tables 4.2.6.8 and 6.1.1.4'
H H 0.0000 0.0000 'International Tables Vol C Tables 4.2.6.8 and 6.1.1.4'
N N 0.0061 0.0033 'International Tables Vol C Tables 4.2.6.8 and 6.1.1.4'
O O 0.0106 0.0060 'International Tables Vol C Tables 4.2.6.8 and 6.1.1.4'
Cu Cu 0.3201 1.2651 'International Tables Vol C Tables 4.2.6.8 and 6.1.1.4'

loop_
_geom_angle_atom_site_label_1
_geom_angle_atom_site_label_2
_geom_angle_atom_site_label_3
_geom_angle
_geom_angle_site_symmetry_1
_geom_angle_site_symmetry_3
_geom_angle_publ_flag
O2 Cu1 O1 160.56(14) . . ?
O2 Cu1 O1 91.52(13) . 2_755 ?
O1 Cu1 O1 74.04(14) . 2_755 ?
O2 Cu1 N1 95.01(15) . . ?
O1 Cu1 N1 94.77(14) . . ?
O1 Cu1 N1 160.18(15) 2_755 . ?
O2 Cu1 N2 97.95(15) . . ?
O1 Cu1 N2 98.59(14) . . ?
O1 Cu1 N2 106.36(14) 2_755 . ?
N1 Cu1 N2 91.27(15) . . ?
O2 Cu1 Cu1 121.58(10) . 2_755 ?
O1 Cu1 Cu1 39.82(9) . 2_755 ?
O1 Cu1 Cu1 39.12(9) 2_755 2_755 ?
N1 Cu1 Cu1 123.47(11) . 2_755 ?
N2 Cu1 Cu1 120.39(10) . 2_755 ?
C1 O1 Cu1 125.0(3) . . ?
C1 O1 Cu1 133.2(3) . 2_755 ?
Cu1 O1 Cu1 101.06(13) . 2_755 ?
C22 O2 Cu1 129.1(3) . . ?
C23 N1 C8 112.2(4) . . ?
C23 N1 C7 107.6(3) . . ?
C8 N1 C7 105.6(4) . . ?
C23 N1 Cu1 116.2(3) . . ?
C8 N1 Cu1 105.8(3) . . ?
C7 N1 Cu1 108.9(3) . . ?
C25 N2 C29 119.2(5) . . ?
C25 N2 Cu1 121.5(3) . . ?
C29 N2 Cu1 115.8(3) . . ?
O1 C1 C2 122.2(4) . . ?
O1 C1 C6 117.9(4) . . ?
C2 C1 C6 119.9(4) . . ?
C1 C2 C3 121.7(5) . . ?
C4 C3 C2 119.1(5) . . ?
C3 C4 C5 120.0(4) . . ?
C4 C5 C6 121.8(4) . . ?
C5 C6 C1 117.6(5) . . ?
C5 C6 C7 122.9(5) . . ?
C1 C6 C7 119.2(4) . . ?
C6 C7 N1 116.2(4) . . ?
N1 C8 C9 115.9(4) . . ?
C10 C9 C22 121.5(5) . . ?
C10 C9 C8 119.9(5) . . ?
C22 C9 C8 118.6(5) . . ?
C9 C10 C11 121.9(5) . . ?
C10 C11 C16 116.4(5) . . ?
C10 C11 C12 120.8(5) . . ?
C16 C11 C12 122.7(5) . . ?
C13 C12 C14 109.2(5) . . ?
C13 C12 C11 111.6(5) . . ?
C14 C12 C11 107.7(5) . . ?
C13 C12 C15 107.3(5) . . ?
C14 C12 C15 108.6(5) . . ?
C11 C12 C15 112.4(5) . . ?
C11 C16 C17 123.8(5) . . ?
C16 C17 C22 118.3(5) . . ?
C16 C17 C18 121.1(4) . . ?
C22 C17 C18 120.4(4) . . ?
C21 C18 C17 112.4(4) . . ?
C21 C18 C20 109.8(4) . . ?
C17 C18 C20 108.7(4) . . ?
C21 C18 C19 106.5(4) . . ?
C17 C18 C19 112.4(4) . . ?
C20 C18 C19 106.8(4) . . ?
O2 C22 C9 120.8(5) . . ?
O2 C22 C17 121.0(4) . . ?
C9 C22 C17 118.1(5) . . ?
N1 C23 C24 117.5(4) . . ?
C25 C24 C23 116.9(4) . . ?
N2 C25 C26 120.4(5) . . ?
N2 C25 C24 117.5(5) . . ?
C26 C25 C24 122.2(5) . . ?
C27 C26 C25 120.4(5) . . ?
C28 C27 C26 118.7(5) . . ?
C27 C28 C29 118.8(5) . . ?
N2 C29 C28 122.5(5) . . ?

loop_
_geom_bond_atom_site_label_1
_geom_bond_atom_site_label_2
_geom_bond_distance
_geom_bond_site_symmetry_2
_geom_bond_publ_flag
Cu1 O2 1.892(3) . ?
Cu1 O1 1.962(3) . ?
Cu1 O1 1.992(3) 2_755 ?
Cu1 N1 2.050(4) . ?
Cu1 N2 2.245(4) . ?
Cu1 Cu1 3.0525(10) 2_755 ?
O1 C1 1.351(5) . ?
O1 Cu1 1.992(3) 2_755 ?
O2 C22 1.337(6) . ?
N1 C23 1.479(6) . ?
N1 C8 1.496(6) . ?
N1 C7 1.505(6) . ?
N2 C25 1.343(6) . ?
N2 C29 1.346(7) . ?
C1 C2 1.362(7) . ?
C1 C6 1.421(7) . ?
C2 C3 1.394(7) . ?
C3 C4 1.379(7) . ?
C4 C5 1.380(7) . ?
C5 C6 1.394(6) . ?
C6 C7 1.497(8) . ?
C8 C9 1.513(7) . ?
C9 C10 1.374(7) . ?
C9 C22 1.414(7) . ?
C10 C11 1.396(8) . ?
C11 C16 1.399(7) . ?
C11 C12 1.538(7) . ?
C12 C13 1.520(8) . ?
C12 C14 1.533(8) . ?
C12 C15 1.543(8) . ?
C16 C17 1.399(7) . ?
C17 C22 1.415(7) . ?
C17 C18 1.539(7) . ?
C18 C21 1.527(7) . ?
C18 C20 1.541(8) . ?
C18 C19 1.545(7) . ?
C23 C24 1.539(7) . ?
C24 C25 1.486(7) . ?
C25 C26 1.403(7) . ?
C26 C27 1.377(8) . ?
C27 C28 1.376(8) . ?
C28 C29 1.390(7) . ?

loop_
_geom_torsion_atom_site_label_1
_geom_torsion_atom_site_label_2
_geom_torsion_atom_site_label_3
_geom_torsion_atom_site_label_4
_geom_torsion
_geom_torsion_site_symmetry_1
_geom_torsion_site_symmetry_2
_geom_torsion_site_symmetry_3
_geom_torsion_site_symmetry_4
_geom_torsion_publ_flag
O2 Cu1 O1 C1 -151.4(4) . . . . ?
O1 Cu1 O1 C1 165.2(3) 2_755 . . . ?
N1 Cu1 O1 C1 -31.5(4) . . . . ?
N2 Cu1 O1 C1 60.6(4) . . . . ?
Cu1 Cu1 O1 C1 -171.3(4) 2_755 . . . ?
O2 Cu1 O1 Cu1 19.9(5) . . . 2_755 ?
O1 Cu1 O1 Cu1 -23.5(2) 2_755 . . 2_755 ?
N1 Cu1 O1 Cu1 139.84(16) . . . 2_755 ?
N2 Cu1 O1 Cu1 -128.15(15) . . . 2_755 ?
O1 Cu1 O2 C22 128.4(5) . . . . ?
O1 Cu1 O2 C22 169.7(4) 2_755 . . . ?
N1 Cu1 O2 C22 8.4(4) . . . . ?
N2 Cu1 O2 C22 -83.6(4) . . . . ?
Cu1 Cu1 O2 C22 143.2(4) 2_755 . . . ?
O2 Cu1 N1 C23 -91.4(3) . . . . ?
O1 Cu1 N1 C23 105.4(3) . . . . ?
O1 Cu1 N1 C23 159.8(4) 2_755 . . . ?
N2 Cu1 N1 C23 6.7(3) . . . . ?
Cu1 Cu1 N1 C23 135.1(3) 2_755 . . . ?
O2 Cu1 N1 C8 33.9(3) . . . . ?
O1 Cu1 N1 C8 -129.3(3) . . . . ?
O1 Cu1 N1 C8 -74.9(5) 2_755 . . . ?
N2 Cu1 N1 C8 132.0(3) . . . . ?
Cu1 Cu1 N1 C8 -99.6(3) 2_755 . . . ?
O2 Cu1 N1 C7 147.0(3) . . . . ?
O1 Cu1 N1 C7 -16.2(3) . . . . ?
O1 Cu1 N1 C7 38.2(6) 2_755 . . . ?
N2 Cu1 N1 C7 -114.9(3) . . . . ?
Cu1 Cu1 N1 C7 13.5(3) 2_755 . . . ?
O2 Cu1 N2 C25 55.1(4) . . . . ?
O1 Cu1 N2 C25 -135.2(4) . . . . ?
O1 Cu1 N2 C25 149.0(3) 2_755 . . . ?
N1 Cu1 N2 C25 -40.2(4) . . . . ?
Cu1 Cu1 N2 C25 -170.9(3) 2_755 . . . ?
O2 Cu1 N2 C29 -103.5(3) . . . . ?
O1 Cu1 N2 C29 66.2(3) . . . . ?
O1 Cu1 N2 C29 -9.6(4) 2_755 . . . ?
N1 Cu1 N2 C29 161.2(3) . . . . ?
Cu1 Cu1 N2 C29 30.5(4) 2_755 . . . ?
Cu1 O1 C1 C2 -140.7(4) . . . . ?
Cu1 O1 C1 C2 51.0(7) 2_755 . . . ?
Cu1 O1 C1 C6 39.2(6) . . . . ?
Cu1 O1 C1 C6 -129.0(4) 2_755 . . . ?
O1 C1 C2 C3 178.5(5) . . . . ?
C6 C1 C2 C3 -1.4(8) . . . . ?
C1 C2 C3 C4 0.8(8) . . . . ?
C2 C3 C4 C5 -0.4(8) . . . . ?
C3 C4 C5 C6 0.6(8) . . . . ?
C4 C5 C6 C1 -1.2(8) . . . . ?
C4 C5 C6 C7 172.8(5) . . . . ?
O1 C1 C6 C5 -178.4(4) . . . . ?
C2 C1 C6 C5 1.6(8) . . . . ?
O1 C1 C6 C7 7.4(7) . . . . ?
C2 C1 C6 C7 -172.6(5) . . . . ?
C5 C6 C7 N1 123.2(5) . . . . ?
C1 C6 C7 N1 -62.9(6) . . . . ?
C23 N1 C7 C6 -67.6(5) . . . . ?
C8 N1 C7 C6 172.4(4) . . . . ?
Cu1 N1 C7 C6 59.2(4) . . . . ?
C23 N1 C8 C9 60.7(5) . . . . ?
C7 N1 C8 C9 177.6(4) . . . . ?
Cu1 N1 C8 C9 -67.0(4) . . . . ?
N1 C8 C9 C10 -125.5(5) . . . . ?
N1 C8 C9 C22 55.7(6) . . . . ?
C22 C9 C10 C11 -0.7(8) . . . . ?
C8 C9 C10 C11 -179.4(5) . . . . ?
C9 C10 C11 C16 1.1(8) . . . . ?
C9 C10 C11 C12 -176.5(5) . . . . ?
C10 C11 C12 C13 -54.4(7) . . . . ?
C16 C11 C12 C13 128.2(6) . . . . ?
C10 C11 C12 C14 65.5(7) . . . . ?
C16 C11 C12 C14 -111.9(6) . . . . ?
C10 C11 C12 C15 -174.9(5) . . . . ?
C16 C11 C12 C15 7.7(8) . . . . ?
C10 C11 C16 C17 -2.1(8) . . . . ?
C12 C11 C16 C17 175.4(5) . . . . ?
C11 C16 C17 C22 2.6(8) . . . . ?
C11 C16 C17 C18 -173.6(5) . . . . ?
C16 C17 C18 C21 -125.8(5) . . . . ?
C22 C17 C18 C21 58.0(6) . . . . ?
C16 C17 C18 C20 112.4(5) . . . . ?
C22 C17 C18 C20 -63.8(6) . . . . ?
C16 C17 C18 C19 -5.6(7) . . . . ?
C22 C17 C18 C19 178.2(5) . . . . ?
Cu1 O2 C22 C9 -26.3(7) . . . . ?
Cu1 O2 C22 C17 151.1(4) . . . . ?
C10 C9 C22 O2 178.6(5) . . . . ?
C8 C9 C22 O2 -2.6(7) . . . . ?
C10 C9 C22 C17 1.1(8) . . . . ?
C8 C9 C22 C17 179.9(5) . . . . ?
C16 C17 C22 O2 -179.5(5) . . . . ?
C18 C17 C22 O2 -3.2(7) . . . . ?
C16 C17 C22 C9 -2.0(7) . . . . ?
C18 C17 C22 C9 174.2(5) . . . . ?
C8 N1 C23 C24 -82.1(6) . . . . ?
C7 N1 C23 C24 162.1(4) . . . . ?
Cu1 N1 C23 C24 39.8(6) . . . . ?
N1 C23 C24 C25 -73.8(6) . . . . ?
C29 N2 C25 C26 -0.3(7) . . . . ?
Cu1 N2 C25 C26 -158.2(4) . . . . ?
C29 N2 C25 C24 179.8(4) . . . . ?
Cu1 N2 C25 C24 21.9(6) . . . . ?
C23 C24 C25 N2 34.8(6) . . . . ?
C23 C24 C25 C26 -145.0(5) . . . . ?
N2 C25 C26 C27 2.3(7) . . . . ?
C24 C25 C26 C27 -177.9(5) . . . . ?
C25 C26 C27 C28 -2.3(8) . . . . ?
C26 C27 C28 C29 0.4(8) . . . . ?
C25 N2 C29 C28 -1.6(7) . . . . ?
Cu1 N2 C29 C28 157.6(4) . . . . ?
C27 C28 C29 N2 1.5(8) . . . . ?
